data_4123011
loop_
_publ_author_name
'Larionov, Evgeny'
'Lin, Luqing'
'Gu\'en\'ee, Laure'
'Mazet, Cl\'ement'

_publ_section_title
;
 Scope and Mechanism in Palladium-Catalyzed Isomerizations of Highly
 Substituted Allylic, Homoallylic, and Alkenyl Alcohols.
;
_journal_name_full 'Journal of the American Chemical Society'
_journal_page_first 141121132216006
_journal_paper_doi 10.1021/ja508736u
_journal_year 2014
_chemical_formula_moiety 'C22 H21 Cl N O P Pd, C H2 Cl2'
_chemical_formula_sum 'C23 H23 Cl3 N O P Pd'
_chemical_formula_weight 573.14
_chemical_name_systematic
;
 ?
;
_space_group_crystal_system monoclinic
_space_group_IT_number 14
_space_group_name_Hall '-P 2ybc'
_space_group_name_H-M_alt 'P 1 21/c 1'
_symmetry_space_group_name_Hall '-P 2ybc'
_symmetry_space_group_name_H-M 'P 1 21/c 1'
_atom_sites_solution_hydrogens geom
_atom_sites_solution_primary direct
_audit_creation_date 2014-06-26
_audit_creation_method
;
Olex2 1.2-beta
(compiled 2014.06.23 svn.r2946 for OlexSys, GUI svn.r4855)
;
_cell_angle_alpha 90
_cell_angle_beta 101.818(3)
_cell_angle_gamma 90
_cell_formula_units_Z 4
_cell_length_a 13.0544(4)
_cell_length_b 10.6929(3)
_cell_length_c 17.4010(5)
_cell_measurement_reflns_used 9980
_cell_measurement_temperature 180.00(14)
_cell_measurement_theta_max 72.4670
_cell_measurement_theta_min 3.4110
_cell_volume 2377.51(12)
_computing_cell_refinement
;
CrysAlisPro, Agilent Technologies,
Version 1.171.37.31 (release 14-01-2014 CrysAlis171 .NET)
(compiled Jan 14 2014,18:38:05)
;
_computing_data_collection
;
CrysAlisPro, Agilent Technologies,
Version 1.171.37.31 (release 14-01-2014 CrysAlis171 .NET)
(compiled Jan 14 2014,18:38:05)
;
_computing_data_reduction
;
CrysAlisPro, Agilent Technologies,
Version 1.171.37.31 (release 14-01-2014 CrysAlis171 .NET)
(compiled Jan 14 2014,18:38:05)
;
_computing_molecular_graphics 'Olex2 (Dolomanov et al., 2009)'
_computing_publication_material 'Olex2 (Dolomanov et al., 2009)'
_computing_structure_refinement 'ShelXL (Sheldrick, 2008)'
_computing_structure_solution 'ShelXS-1997 (Sheldrick, 2008)'
_diffrn_ambient_environment N~2~
_diffrn_ambient_temperature 180.00(14)
_diffrn_detector 'CCD plate'
_diffrn_detector_area_resol_mean 10.4679
_diffrn_detector_type Atlas
_diffrn_measured_fraction_theta_full 1.000
_diffrn_measured_fraction_theta_max 0.985
_diffrn_measurement_details
;
  1 omega  -46.00   33.00   1.0000    1.0000
omega____ theta____ kappa____ phi______ frames
    -      -37.5615   37.0000  -30.0000 79

  2 omega -127.00  -78.00   1.0000    1.0000
omega____ theta____ kappa____ phi______ frames
    -      -37.5615  178.0000  120.0000 49

  3 omega -103.00  -58.00   1.0000    1.0000
omega____ theta____ kappa____ phi______ frames
    -      -37.5615 -152.0000  -42.0000 45

  4 omega  -30.00   28.00   1.0000    1.0000
omega____ theta____ kappa____ phi______ frames
    -      -37.5615   37.0000  -90.0000 58

  5 omega  -50.00   39.00   1.0000    1.0000
omega____ theta____ kappa____ phi______ frames
    -      -37.5615   37.0000 -150.0000 89

  6 omega  -23.00   20.00   1.0000    1.0000
omega____ theta____ kappa____ phi______ frames
    -      -37.5615   37.0000   30.0000 43

  7 omega   78.00  126.00   1.0000    1.0000
omega____ theta____ kappa____ phi______ frames
    -       37.5615  178.0000  120.0000 48

  8 omega   17.00   55.00   1.0000    1.0000
omega____ theta____ kappa____ phi______ frames
    -       37.5615  -99.0000  120.0000 38

  9 omega   28.00   91.00   1.0000    1.0000
omega____ theta____ kappa____ phi______ frames
    -      108.1716  -30.0000    0.0000 63

 10 omega   28.00   60.00   1.0000    1.0000
omega____ theta____ kappa____ phi______ frames
    -      108.1716  -30.0000  -30.0000 32

 11 omega   39.00   90.00   1.0000    1.0000
omega____ theta____ kappa____ phi______ frames
    -      108.1716  -30.0000 -150.0000 51

 12 omega  112.00  165.00   1.0000    1.0000
omega____ theta____ kappa____ phi______ frames
    -      108.1716   30.0000   60.0000 53

 13 omega   65.00  151.00   1.0000    1.0000
omega____ theta____ kappa____ phi______ frames
    -      108.1716  178.0000  -90.0000 86

 14 omega   81.00  173.00   1.0000    1.0000
omega____ theta____ kappa____ phi______ frames
    -      108.1716   45.0000    0.0000 92

 15 omega   73.00  112.00   1.0000    1.0000
omega____ theta____ kappa____ phi______ frames
    -      108.1716 -111.0000   30.0000 39

 16 omega   86.00  113.00   1.0000    1.0000
omega____ theta____ kappa____ phi______ frames
    -      108.1716 -111.0000  -90.0000 27

 17 omega   25.00  137.00   1.0000    1.0000
omega____ theta____ kappa____ phi______ frames
    -      108.1716  -77.0000 -150.0000 112

 18 omega   34.00   88.00   1.0000    1.0000
omega____ theta____ kappa____ phi______ frames
    -      108.1716  -30.0000  -90.0000 54

 19 omega   28.00   89.00   1.0000    1.0000
omega____ theta____ kappa____ phi______ frames
    -      108.1716  -30.0000   60.0000 61

 20 omega   56.00   86.00   1.0000    1.0000
omega____ theta____ kappa____ phi______ frames
    -      108.1716  -94.0000 -180.0000 30

 21 omega   28.00   55.00   1.0000    1.0000
omega____ theta____ kappa____ phi______ frames
    -      108.1716 -111.0000  -90.0000 27

 22 omega   35.00  137.00   1.0000    1.0000
omega____ theta____ kappa____ phi______ frames
    -      108.1716  -77.0000    0.0000 102
;
_diffrn_measurement_device 'four-circle diffractometer'
_diffrn_measurement_device_type 'SuperNova, Dual, Cu at zero, Atlas'
_diffrn_measurement_method '\w scans'
_diffrn_orient_matrix_UB_11 -0.0457980000
_diffrn_orient_matrix_UB_12 -0.1330218000
_diffrn_orient_matrix_UB_13 -0.0022778000
_diffrn_orient_matrix_UB_21 -0.1104711000
_diffrn_orient_matrix_UB_22 0.0530754000
_diffrn_orient_matrix_UB_23 -0.0308564000
_diffrn_orient_matrix_UB_31 0.0150859000
_diffrn_orient_matrix_UB_32 -0.0155933000
_diffrn_orient_matrix_UB_33 -0.0850176000
_diffrn_radiation_monochromator mirror
_diffrn_radiation_probe x-ray
_diffrn_radiation_type CuK\a
_diffrn_radiation_wavelength 1.54184
_diffrn_reflns_av_R_equivalents 0.0348
_diffrn_reflns_av_unetI/netI 0.0273
_diffrn_reflns_Laue_measured_fraction_full 1.000
_diffrn_reflns_Laue_measured_fraction_max 0.985
_diffrn_reflns_limit_h_max 16
_diffrn_reflns_limit_h_min -14
_diffrn_reflns_limit_k_max 13
_diffrn_reflns_limit_k_min -12
_diffrn_reflns_limit_l_max 12
_diffrn_reflns_limit_l_min -21
_diffrn_reflns_number 15242
_diffrn_reflns_point_group_measured_fraction_full 1.000
_diffrn_reflns_point_group_measured_fraction_max 0.985
_diffrn_reflns_theta_full 67.684
_diffrn_reflns_theta_max 72.524
_diffrn_reflns_theta_min 3.459
_diffrn_source 'sealed X-ray tube'
_diffrn_source_type 'SuperNova (Cu) X-ray Source'
_exptl_absorpt_coefficient_mu 10.155
_exptl_absorpt_correction_T_max 0.487
_exptl_absorpt_correction_T_min 0.114
_exptl_absorpt_correction_type gaussian
_exptl_absorpt_process_details
;
CrysAlisPro, Agilent Technologies,
Version 1.171.37.31 (release 14-01-2014 CrysAlis171 .NET)
(compiled Jan 14 2014,18:38:05)
Numerical absorption correction based on gaussian integration over
            a multifaceted crystal model
Empirical absorption correction using spherical harmonics,
 implemented in SCALE3 ABSPACK scaling algorithm.
;
_exptl_crystal_colour colourless
_exptl_crystal_colour_primary colourless
_exptl_crystal_density_diffrn 1.601
_exptl_crystal_description prism
_exptl_crystal_F_000 1152
_exptl_crystal_size_max 0.5041
_exptl_crystal_size_mid 0.3057
_exptl_crystal_size_min 0.0886
_refine_diff_density_max 1.191
_refine_diff_density_min -1.056
_refine_diff_density_rms 0.096
_refine_ls_extinction_method none
_refine_ls_goodness_of_fit_ref 1.062
_refine_ls_hydrogen_treatment constr
_refine_ls_matrix_type full
_refine_ls_number_parameters 272
_refine_ls_number_reflns 4641
_refine_ls_number_restraints 0
_refine_ls_restrained_S_all 1.062
_refine_ls_R_factor_all 0.0343
_refine_ls_R_factor_gt 0.0328
_refine_ls_shift/su_max 0.001
_refine_ls_shift/su_mean 0.000
_refine_ls_structure_factor_coef Fsqd
_refine_ls_weighting_details 'w=1/[\s^2^(Fo^2^)+(0.0487P)^2^+3.1158P] where P=(Fo^2^+2Fc^2^)/3'
_refine_ls_weighting_scheme calc
_refine_ls_wR_factor_gt 0.0852
_refine_ls_wR_factor_ref 0.0864
_reflns_Friedel_coverage 0.000
_reflns_number_gt 4418
_reflns_number_total 4641
_reflns_threshold_expression 'I > 2\s(I)'
_cod_data_source_file ja508736u_si_003.cif
_cod_data_source_block el3
_cod_original_cell_volume 2377.51(11)
_cod_database_code 4123011
_shelxl_version_number 2013-4
_chemical_oxdiff_formula 'C23 H23 Cl3 N O P Pd'
_shelx_space_group_comment
;
The symmetry employed for this shelxl refinement is uniquely defined
by the following loop, which should always be used as a source of
symmetry information in preference to the above space-group names.
They are only intended as comments.
;
_reflns_odcompleteness_completeness 99.93
_reflns_odcompleteness_iscentric 1
_reflns_odcompleteness_theta 66.97
_olex2_refinement_description
;
1. Fixed Uiso
 At 1.2 times of:
  All C(H) groups, All C(H,H) groups
 At 1.5 times of:
  All C(H,H,H) groups
2.a Secondary CH2 refined with riding coordinates:
 C6(H6A,H6B), C5(H5A,H5B), C1(H1A,H1B)
2.b Aromatic/amide H refined with riding coordinates:
 C18(H18), C16(H16), C24(H24), C19(H19), C25(H25), C23(H23), C12(H12),
 C11(H11), C13(H13), C20(H20), C10(H10), C17(H17), C22(H22), C26(H26)
2.c Idealised Me refined as rotating group:
 C27(H27A,H27B,H27C)
;
_olex2_submission_special_instructions 'No special instructions were received'

loop_
_space_group_symop_operation_xyz
'x, y, z'
'-x, y+1/2, -z+1/2'
'-x, -y, -z'
'x, -y-1/2, z-1/2'

loop_
_atom_site_label
_atom_site_type_symbol
_atom_site_fract_x
_atom_site_fract_y
_atom_site_fract_z
_atom_site_U_iso_or_equiv
_atom_site_adp_type
_atom_site_occupancy
_atom_site_site_symmetry_order
_atom_site_calc_flag
_atom_site_refinement_flags_posn
Pd1 Pd 0.28689(2) 0.91570(2) 0.58886(2) 0.01502(8) Uani 1 1 d .
Cl2 Cl 0.17112(6) 1.06410(7) 0.51647(4) 0.02631(16) Uani 1 1 d .
P3 P 0.38577(5) 0.77247(6) 0.65959(4) 0.01513(14) Uani 1 1 d .
O7 O 0.06667(17) 0.6164(2) 0.59891(14) 0.0282(5) Uani 1 1 d .
N4 N 0.16112(18) 0.7909(2) 0.59747(14) 0.0198(5) Uani 1 1 d .
C8 C 0.1586(2) 0.6717(3) 0.59504(16) 0.0191(6) Uani 1 1 d .
C18 C 0.7455(3) 0.7838(4) 0.7076(2) 0.0393(9) Uani 1 1 d .
H18 H 0.8197 0.7871 0.7172 0.047 Uiso 1 1 calc R
C15 C 0.5280(2) 0.7753(3) 0.67935(17) 0.0193(5) Uani 1 1 d .
C16 C 0.5792(2) 0.8025(3) 0.61883(18) 0.0263(6) Uani 1 1 d .
H16 H 0.5398 0.8174 0.5674 0.032 Uiso 1 1 calc R
C24 C 0.3019(3) 0.7664(4) 0.90323(19) 0.0350(8) Uani 1 1 d .
H24 H 0.2855 0.7669 0.9540 0.042 Uiso 1 1 calc R
C19 C 0.6958(3) 0.7548(4) 0.7678(2) 0.0389(9) Uani 1 1 d .
H19 H 0.7357 0.7366 0.8187 0.047 Uiso 1 1 calc R
C9 C 0.2474(3) 0.5868(2) 0.58784(16) 0.0228(7) Uani 1 1 d .
C27 C 0.4081(2) 1.0328(3) 0.58231(18) 0.0238(6) Uani 1 1 d .
H27A H 0.4641 1.0213 0.6287 0.036 Uiso 1 1 calc GR
H27B H 0.3836 1.1197 0.5802 0.036 Uiso 1 1 calc GR
H27C H 0.4347 1.0139 0.5349 0.036 Uiso 1 1 calc GR
C25 C 0.3205(3) 0.6550(4) 0.86933(19) 0.0333(7) Uani 1 1 d .
H25 H 0.3173 0.5789 0.8969 0.040 Uiso 1 1 calc R
C23 C 0.3067(3) 0.8777(4) 0.8640(2) 0.0362(8) Uani 1 1 d .
H23 H 0.2942 0.9545 0.8879 0.043 Uiso 1 1 calc R
C12 C 0.4011(3) 0.4208(3) 0.5670(2) 0.0313(7) Uani 1 1 d .
H12 H 0.4544 0.3647 0.5591 0.038 Uiso 1 1 calc R
C11 C 0.2967(3) 0.3882(3) 0.5425(2) 0.0330(7) Uani 1 1 d .
H11 H 0.2786 0.3092 0.5185 0.040 Uiso 1 1 calc R
C21 C 0.3503(2) 0.7649(3) 0.75502(16) 0.0180(5) Uani 1 1 d .
C13 C 0.4277(3) 0.5355(3) 0.60310(18) 0.0260(6) Uani 1 1 d .
H13 H 0.4993 0.5567 0.6208 0.031 Uiso 1 1 calc R
C6 C -0.0090(2) 0.7176(3) 0.5944(2) 0.0334(8) Uani 1 1 d .
H6A H -0.0527 0.7069 0.6343 0.040 Uiso 1 1 calc R
H6B H -0.0552 0.7216 0.5417 0.040 Uiso 1 1 calc R
C20 C 0.5868(2) 0.7520(3) 0.75418(19) 0.0279(7) Uani 1 1 d .
H20 H 0.5526 0.7341 0.7961 0.033 Uiso 1 1 calc R
C14 C 0.3500(2) 0.6199(3) 0.61365(16) 0.0201(6) Uani 1 1 d .
C10 C 0.2189(3) 0.4702(3) 0.55304(19) 0.0279(7) Uani 1 1 d .
H10 H 0.1473 0.4479 0.5370 0.034 Uiso 1 1 calc R
C5 C 0.0586(2) 0.8344(3) 0.6108(2) 0.0258(6) Uani 1 1 d .
H5A H 0.0304 0.9029 0.5743 0.031 Uiso 1 1 calc R
H5B H 0.0639 0.8634 0.6655 0.031 Uiso 1 1 calc R
C17 C 0.6879(3) 0.8081(3) 0.6334(2) 0.0334(7) Uani 1 1 d .
H17 H 0.7226 0.8287 0.5921 0.040 Uiso 1 1 calc R
C22 C 0.3299(3) 0.8774(3) 0.78997(19) 0.0275(6) Uani 1 1 d .
H22 H 0.3321 0.9540 0.7627 0.033 Uiso 1 1 calc R
C26 C 0.3440(2) 0.6529(3) 0.79482(18) 0.0247(6) Uani 1 1 d .
H26 H 0.3557 0.5755 0.7712 0.030 Uiso 1 1 calc R
Cl3 Cl 0.01431(10) 0.82948(10) 0.87489(8) 0.0618(3) Uani 1 1 d .
Cl1 Cl 0.04180(11) 0.60254(12) 0.78837(7) 0.0646(3) Uani 1 1 d .
C1 C 0.0318(3) 0.6660(4) 0.8798(2) 0.0444(9) Uani 1 1 d .
H1A H 0.0962 0.6461 0.9189 0.053 Uiso 1 1 calc R
H1B H -0.0280 0.6270 0.8976 0.053 Uiso 1 1 calc R

loop_
_atom_site_aniso_label
_atom_site_aniso_U_11
_atom_site_aniso_U_22
_atom_site_aniso_U_33
_atom_site_aniso_U_23
_atom_site_aniso_U_13
_atom_site_aniso_U_12
Pd1 0.01762(12) 0.01184(12) 0.01450(12) 0.00039(6) 0.00073(8) -0.00129(6)
Cl2 0.0227(3) 0.0212(3) 0.0330(4) 0.0100(3) 0.0011(3) 0.0019(3)
P3 0.0167(3) 0.0150(3) 0.0130(3) 0.0007(2) 0.0016(2) 0.0001(2)
O7 0.0237(11) 0.0197(10) 0.0419(13) 0.0041(9) 0.0079(9) -0.0049(9)
N4 0.0184(11) 0.0171(12) 0.0229(12) 0.0029(9) 0.0021(9) -0.0013(9)
C8 0.0196(13) 0.0203(14) 0.0165(13) 0.0021(10) 0.0018(10) -0.0051(11)
C18 0.0186(15) 0.053(2) 0.048(2) -0.0131(18) 0.0089(14) -0.0022(15)
C15 0.0198(13) 0.0189(13) 0.0191(13) -0.0018(10) 0.0038(10) -0.0004(10)
C16 0.0278(15) 0.0290(16) 0.0236(15) -0.0005(12) 0.0089(12) -0.0003(12)
C24 0.0348(17) 0.055(2) 0.0180(15) 0.0019(14) 0.0126(13) -0.0007(16)
C19 0.0218(16) 0.063(3) 0.0298(18) -0.0040(16) 0.0001(13) 0.0031(15)
C9 0.051(2) 0.0061(13) 0.0100(13) 0.0028(9) 0.0042(12) 0.0002(11)
C27 0.0220(14) 0.0197(14) 0.0285(15) 0.0010(12) 0.0024(11) -0.0051(11)
C25 0.0365(18) 0.0410(19) 0.0236(16) 0.0138(14) 0.0093(13) 0.0040(15)
C23 0.043(2) 0.040(2) 0.0288(18) -0.0136(15) 0.0137(15) -0.0038(16)
C12 0.0409(19) 0.0211(16) 0.0339(18) -0.0023(12) 0.0121(15) 0.0062(13)
C11 0.047(2) 0.0168(14) 0.0359(18) -0.0079(13) 0.0101(15) -0.0029(14)
C21 0.0150(12) 0.0251(14) 0.0129(12) 0.0016(10) 0.0003(9) 0.0004(10)
C13 0.0303(16) 0.0218(15) 0.0268(15) 0.0007(12) 0.0081(12) 0.0020(12)
C6 0.0201(14) 0.0267(17) 0.054(2) 0.0080(15) 0.0081(14) 0.0009(13)
C20 0.0204(14) 0.0403(18) 0.0219(15) -0.0004(13) 0.0017(11) 0.0019(13)
C14 0.0349(16) 0.0117(12) 0.0159(13) 0.0046(10) 0.0105(11) 0.0054(11)
C10 0.0329(16) 0.0197(15) 0.0306(16) 0.0003(12) 0.0049(13) -0.0046(12)
C5 0.0191(14) 0.0240(15) 0.0348(17) -0.0011(13) 0.0069(12) 0.0011(12)
C17 0.0305(17) 0.0382(19) 0.0368(18) -0.0069(15) 0.0193(14) -0.0032(14)
C22 0.0340(17) 0.0233(15) 0.0259(16) -0.0018(12) 0.0079(13) -0.0018(13)
C26 0.0262(14) 0.0257(15) 0.0232(15) 0.0060(12) 0.0076(11) 0.0055(12)
Cl3 0.0616(7) 0.0373(5) 0.0902(9) 0.0096(5) 0.0240(6) 0.0089(5)
Cl1 0.0799(8) 0.0675(7) 0.0495(6) -0.0050(5) 0.0202(6) -0.0034(6)
C1 0.052(2) 0.036(2) 0.050(2) 0.0090(17) 0.0201(18) 0.0078(17)

loop_
_atom_type_symbol
_atom_type_description
_atom_type_scat_dispersion_real
_atom_type_scat_dispersion_imag
_atom_type_scat_source
C C 0.0181 0.0091 'International Tables Vol C Tables 4.2.6.8 and 6.1.1.4'
H H 0.0000 0.0000 'International Tables Vol C Tables 4.2.6.8 and 6.1.1.4'
Cl Cl 0.3639 0.7018 'International Tables Vol C Tables 4.2.6.8 and 6.1.1.4'
N N 0.0311 0.0180 'International Tables Vol C Tables 4.2.6.8 and 6.1.1.4'
O O 0.0492 0.0322 'International Tables Vol C Tables 4.2.6.8 and 6.1.1.4'
P P 0.2955 0.4335 'International Tables Vol C Tables 4.2.6.8 and 6.1.1.4'
Pd Pd 0.1215 3.9337 'International Tables Vol C Tables 4.2.6.8 and 6.1.1.4'

loop_
_exptl_crystal_face_index_h
_exptl_crystal_face_index_k
_exptl_crystal_face_index_l
_exptl_crystal_face_perp_dist
_exptl_oxdiff_crystal_face_indexfrac_h
_exptl_oxdiff_crystal_face_indexfrac_k
_exptl_oxdiff_crystal_face_indexfrac_l
_exptl_oxdiff_crystal_face_x
_exptl_oxdiff_crystal_face_y
_exptl_oxdiff_crystal_face_z
-1 -1 1 0.1196 -1.0032 -1.0017 1.0047 0.1769 0.0267 -0.0849
1 1 -1 0.0959 1.0032 1.0017 -1.0047 -0.1769 -0.0267 0.0849
0 -1 -1 0.1599 0.0050 -1.0037 -0.9943 0.1355 -0.0231 0.1003
0 1 1 0.1599 -0.0050 1.0037 0.9943 -0.1355 0.0231 -0.1003
1 0 0 0.0443 0.9997 0.0038 0.0041 -0.0463 -0.1104 0.0147
-1 0 0 0.0443 -0.9997 -0.0038 -0.0041 0.0463 0.1104 -0.0147

loop_
_geom_angle_atom_site_label_1
_geom_angle_atom_site_label_2
_geom_angle_atom_site_label_3
_geom_angle
P3 Pd1 Cl2 176.10(3)
N4 Pd1 Cl2 92.27(7)
N4 Pd1 P3 84.15(7)
C27 Pd1 Cl2 88.65(9)
C27 Pd1 P3 94.91(9)
C27 Pd1 N4 179.01(11)
C15 P3 Pd1 123.49(10)
C15 P3 C14 104.83(13)
C21 P3 Pd1 108.12(9)
C21 P3 C15 105.66(13)
C21 P3 C14 105.62(13)
C14 P3 Pd1 107.85(9)
C8 O7 C6 105.8(2)
C8 N4 Pd1 129.4(2)
C8 N4 C5 107.5(2)
C5 N4 Pd1 123.09(19)
O7 C8 C9 116.7(2)
N4 C8 O7 116.9(3)
N4 C8 C9 126.4(3)
C19 C18 C17 120.3(3)
C16 C15 P3 119.4(2)
C16 C15 C20 119.2(3)
C20 C15 P3 121.4(2)
C15 C16 C17 120.2(3)
C25 C24 C23 120.4(3)
C18 C19 C20 119.9(3)
C14 C9 C8 122.6(2)
C14 C9 C10 121.8(3)
C10 C9 C8 115.7(3)
C24 C25 C26 120.4(3)
C24 C23 C22 120.0(3)
C11 C12 C13 120.0(3)
C10 C11 C12 120.1(3)
C22 C21 P3 117.8(2)
C26 C21 P3 123.0(2)
C26 C21 C22 119.2(3)
C12 C13 C14 120.5(3)
O7 C6 C5 103.8(2)
C15 C20 C19 120.3(3)
C9 C14 P3 121.1(2)
C9 C14 C13 118.5(3)
C13 C14 P3 120.3(2)
C11 C10 C9 119.0(3)
N4 C5 C6 102.8(2)
C18 C17 C16 120.1(3)
C23 C22 C21 120.3(3)
C25 C26 C21 119.7(3)
Cl1 C1 Cl3 111.8(2)

loop_
_geom_bond_atom_site_label_1
_geom_bond_atom_site_label_2
_geom_bond_distance
Pd1 Cl2 2.3683(7)
Pd1 P3 2.2081(7)
Pd1 N4 2.144(2)
Pd1 C27 2.039(3)
P3 C15 1.817(3)
P3 C21 1.815(3)
P3 C14 1.835(3)
O7 C8 1.351(3)
O7 C6 1.457(4)
N4 C8 1.276(4)
N4 C5 1.479(4)
C8 C9 1.499(4)
C18 C19 1.376(5)
C18 C17 1.380(5)
C15 C16 1.389(4)
C15 C20 1.392(4)
C16 C17 1.392(4)
C24 C25 1.373(5)
C24 C23 1.379(5)
C19 C20 1.393(4)
C9 C14 1.369(5)
C9 C10 1.403(4)
C25 C26 1.392(4)
C23 C22 1.383(5)
C12 C11 1.387(5)
C12 C13 1.389(4)
C11 C10 1.382(5)
C21 C22 1.397(4)
C21 C26 1.394(4)
C13 C14 1.398(4)
C6 C5 1.522(4)
Cl3 C1 1.763(4)
Cl1 C1 1.759(4)

loop_
_geom_torsion_atom_site_label_1
_geom_torsion_atom_site_label_2
_geom_torsion_atom_site_label_3
_geom_torsion_atom_site_label_4
_geom_torsion
Pd1 P3 C15 C16 -44.0(3)
Pd1 P3 C15 C20 135.3(2)
Pd1 P3 C21 C22 -40.3(2)
Pd1 P3 C21 C26 140.6(2)
Pd1 P3 C14 C9 -44.3(2)
Pd1 P3 C14 C13 134.6(2)
Pd1 N4 C8 O7 -177.47(19)
Pd1 N4 C8 C9 2.2(4)
Pd1 N4 C5 C6 168.0(2)
P3 C15 C16 C17 178.4(3)
P3 C15 C20 C19 -180.0(3)
P3 C21 C22 C23 -177.4(3)
P3 C21 C26 C25 177.3(2)
O7 C8 C9 C14 -153.4(3)
O7 C8 C9 C10 26.3(4)
O7 C6 C5 N4 17.5(3)
N4 C8 C9 C14 26.9(4)
N4 C8 C9 C10 -153.3(3)
C8 O7 C6 C5 -15.4(3)
C8 N4 C5 C6 -13.9(3)
C8 C9 C14 P3 0.1(4)
C8 C9 C14 C13 -178.8(3)
C8 C9 C10 C11 178.3(3)
C18 C19 C20 C15 1.7(6)
C15 P3 C21 C22 93.7(2)
C15 P3 C21 C26 -85.4(3)
C15 P3 C14 C9 -177.5(2)
C15 P3 C14 C13 1.4(3)
C15 C16 C17 C18 1.5(5)
C16 C15 C20 C19 -0.7(5)
C24 C25 C26 C21 1.0(5)
C24 C23 C22 C21 -1.1(5)
C19 C18 C17 C16 -0.5(6)
C25 C24 C23 C22 0.3(6)
C23 C24 C25 C26 -0.3(5)
C12 C11 C10 C9 0.8(5)
C12 C13 C14 P3 -178.8(2)
C12 C13 C14 C9 0.2(4)
C11 C12 C13 C14 -1.3(5)
C21 P3 C15 C16 -169.0(2)
C21 P3 C15 C20 10.3(3)
C21 P3 C14 C9 71.1(2)
C21 P3 C14 C13 -110.0(2)
C13 C12 C11 C10 0.8(5)
C6 O7 C8 N4 7.4(4)
C6 O7 C8 C9 -172.3(3)
C20 C15 C16 C17 -0.9(5)
C14 P3 C15 C16 79.7(3)
C14 P3 C15 C20 -101.0(3)
C14 P3 C21 C22 -155.5(2)
C14 P3 C21 C26 25.4(3)
C14 C9 C10 C11 -2.0(5)
C10 C9 C14 P3 -179.6(2)
C10 C9 C14 C13 1.5(4)
C5 N4 C8 O7 4.6(3)
C5 N4 C8 C9 -175.8(3)
C17 C18 C19 C20 -1.1(6)
C22 C21 C26 C25 -1.7(4)
C26 C21 C22 C23 1.8(5)
